data_4063365
loop_
_publ_author_name
'Kleimark, Jonatan'
'Johansson, Charlotte'
'Olsson, Susanne'
'H\%akansson, Mikael'
'Hansson, Sverker'
'\%Akermark, Bj\"orn'
'Norrby, Per-Ola'

_publ_contact_author_address
;Department of Chemistry,
University of Gothenburg,
SE-412 96 G\"oteborg,
Sweden
;
_publ_contact_author_email pon@chem.gu.se
_publ_contact_author_fax '+46 31 772 3840'
_publ_contact_author_name 'Per-Ola Norrby'
_publ_contact_author_phone '+46 31 786 9034'
_publ_section_title
;
 Sterically Governed Selectivity in Palladium-Assisted Allylic Alkylation
;
_journal_issue 2
_journal_name_full Organometallics
_journal_page_first 230
_journal_paper_doi 10.1021/om1007264
_journal_volume 30
_journal_year 2011
_chemical_formula_moiety 'C29 H28 B F4 P Pd S'
_chemical_formula_sum 'C29 H28 B F4 P Pd S'
_chemical_formula_weight 632.75
_chemical_name_systematic
;
 ?
;
_space_group_IT_number 14
_symmetry_cell_setting monoclinic
_symmetry_Int_Tables_number 14
_symmetry_space_group_name_Hall '-P 2yn'
_symmetry_space_group_name_H-M 'P 1 21/n 1'
_atom_sites_solution_hydrogens geom
_atom_sites_solution_primary direct
_atom_sites_solution_secondary difmap
_audit_creation_method SHELXL-97
_cell_angle_alpha 90.00
_cell_angle_beta 102.401(7)
_cell_angle_gamma 90.00
_cell_formula_units_Z 4
_cell_length_a 14.315(3)
_cell_length_b 9.8835(19)
_cell_length_c 20.117(4)
_cell_measurement_reflns_used 17965
_cell_measurement_temperature 293(2)
_cell_measurement_theta_max 25.50
_cell_measurement_theta_min 1.96
_cell_volume 2779.8(10)
_computing_cell_refinement 'CrystalClear(Rigaku, 2000)'
_computing_data_collection 'CrystalClear(Rigaku, 2000)'
_computing_data_reduction 'CrystalClear(Rigaku, 2000)'
_computing_molecular_graphics ORTEP-3
_computing_publication_material SHELXL-97
_computing_structure_refinement 'SHELXL-97 (Sheldrick, 1997)'
_computing_structure_solution SHELXS-97
_diffrn_ambient_temperature 293(2)
_diffrn_detector_area_resol_mean 105
_diffrn_measured_fraction_theta_full 0.983
_diffrn_measured_fraction_theta_max 0.983
_diffrn_measurement_device_type 'Rigaku R-AXIS IIC image-plate system'
_diffrn_measurement_method \f
_diffrn_radiation_monochromator graphite
_diffrn_radiation_probe x-ray
_diffrn_radiation_source 'rotating anode X-ray tube'
_diffrn_radiation_type MoK\a
_diffrn_radiation_wavelength 0.71073
_diffrn_reflns_av_R_equivalents 0.0642
_diffrn_reflns_av_sigmaI/netI 0.0468
_diffrn_reflns_limit_h_max 17
_diffrn_reflns_limit_h_min -17
_diffrn_reflns_limit_k_max 11
_diffrn_reflns_limit_k_min -11
_diffrn_reflns_limit_l_max 24
_diffrn_reflns_limit_l_min -24
_diffrn_reflns_number 17965
_diffrn_reflns_theta_full 25.50
_diffrn_reflns_theta_max 25.50
_diffrn_reflns_theta_min 1.96
_diffrn_source_type RU-H3R
_diffrn_standards_decay_% 0
_diffrn_standards_interval_count 0
_diffrn_standards_interval_time 0
_diffrn_standards_number 0
_exptl_absorpt_coefficient_mu 0.844
_exptl_absorpt_correction_T_max 1.0000
_exptl_absorpt_correction_T_min 0.6627
_exptl_absorpt_correction_type multi-scan
_exptl_absorpt_process_details '(CrystalClear; Rigaku, 2000)'
_exptl_crystal_colour orange
_exptl_crystal_density_diffrn 1.512
_exptl_crystal_density_method 'not measured'
_exptl_crystal_description needle
_exptl_crystal_F_000 1280
_exptl_crystal_size_max 0.30
_exptl_crystal_size_mid 0.20
_exptl_crystal_size_min 0.05
_refine_diff_density_max 0.675
_refine_diff_density_min -0.676
_refine_diff_density_rms 0.090
_refine_ls_extinction_method none
_refine_ls_goodness_of_fit_ref 1.250
_refine_ls_hydrogen_treatment constr
_refine_ls_matrix_type full
_refine_ls_number_parameters 353
_refine_ls_number_reflns 5083
_refine_ls_number_restraints 0
_refine_ls_restrained_S_all 1.250
_refine_ls_R_factor_all 0.1214
_refine_ls_R_factor_gt 0.1020
_refine_ls_shift/su_max 0.041
_refine_ls_shift/su_mean 0.002
_refine_ls_structure_factor_coef Fsqd
_refine_ls_weighting_details 'calc w=1/[\s^2^(Fo^2^)+(0.0000P)^2^+22.6479P] where P=(Fo^2^+2Fc^2^)/3'
_refine_ls_weighting_scheme calc
_refine_ls_wR_factor_gt 0.1462
_refine_ls_wR_factor_ref 0.1533
_reflns_number_gt 4362
_reflns_number_total 5083
_reflns_threshold_expression >2sigma(I)
_cod_data_source_file om1007264_si_002.cif
_cod_data_source_block 2a
_cod_original_sg_symbol_H-M P21/n
_cod_database_code 4063365

loop_
_symmetry_equiv_pos_as_xyz
'x, y, z'
'-x+1/2, y+1/2, -z+1/2'
'-x, -y, -z'
'x-1/2, -y-1/2, z-1/2'

loop_
_atom_site_label
_atom_site_type_symbol
_atom_site_fract_x
_atom_site_fract_y
_atom_site_fract_z
_atom_site_U_iso_or_equiv
_atom_site_adp_type
_atom_site_occupancy
_atom_site_symmetry_multiplicity
_atom_site_calc_flag
_atom_site_refinement_flags
_atom_site_disorder_assembly
_atom_site_disorder_group
C1 C 0.7512(7) 0.1128(11) 0.2625(6) 0.070(3) Uani 1 1 d . . .
H1A H 0.6936 0.0675 0.2598 0.085 Uiso 1 1 calc R . .
H1B H 0.7980 0.1096 0.3025 0.085 Uiso 1 1 calc R . .
C2 C 0.7676(7) 0.1858(14) 0.2064(7) 0.087(4) Uani 1 1 d . . .
H2 H 0.8254 0.2307 0.2096 0.105 Uiso 1 1 calc R . .
C3 C 0.7014(8) 0.1921(13) 0.1481(6) 0.078(3) Uani 1 1 d . . .
H3 H 0.6564 0.1229 0.1426 0.093 Uiso 1 1 calc R . .
C4 C 0.6872(8) 0.2905(13) 0.0905(5) 0.081(3) Uani 1 1 d . . .
H4A H 0.7047 0.2489 0.0513 0.097 Uiso 1 1 calc R . .
H4B H 0.7277 0.3691 0.1034 0.097 Uiso 1 1 calc R . .
C5 C 0.5833(8) 0.3334(16) 0.0728(5) 0.092(4) Uani 1 1 d . . .
H5A H 0.5428 0.2558 0.0577 0.110 Uiso 1 1 calc R . .
H5B H 0.5734 0.3996 0.0363 0.110 Uiso 1 1 calc R . .
C6 C 0.4263(6) 0.4074(8) 0.1279(4) 0.0432(19) Uani 1 1 d . . .
C7 C 0.3740(7) 0.2938(9) 0.1391(4) 0.055(2) Uani 1 1 d . . .
H7 H 0.4043 0.2136 0.1557 0.066 Uiso 1 1 calc R . .
C8 C 0.2748(7) 0.3052(11) 0.1246(5) 0.064(3) Uani 1 1 d . . .
H8 H 0.2381 0.2315 0.1324 0.077 Uiso 1 1 calc R . .
C9 C 0.2299(7) 0.4224(13) 0.0992(5) 0.068(3) Uani 1 1 d . . .
H9 H 0.1635 0.4280 0.0902 0.082 Uiso 1 1 calc R . .
C10 C 0.2824(7) 0.5303(12) 0.0873(5) 0.072(3) Uani 1 1 d . . .
H10 H 0.2515 0.6089 0.0690 0.087 Uiso 1 1 calc R . .
C11 C 0.3811(6) 0.5254(9) 0.1019(4) 0.053(2) Uani 1 1 d . . .
H11 H 0.4166 0.6005 0.0944 0.064 Uiso 1 1 calc R . .
C12 C 0.4567(5) 0.3382(8) 0.3187(4) 0.0367(17) Uani 1 1 d . . .
C13 C 0.3781(5) 0.2700(10) 0.3312(4) 0.048(2) Uani 1 1 d . . .
H13 H 0.3845 0.1816 0.3475 0.057 Uiso 1 1 calc R . .
C14 C 0.2885(6) 0.3338(10) 0.3194(5) 0.054(2) Uani 1 1 d . . .
H14 H 0.2356 0.2884 0.3283 0.065 Uiso 1 1 calc R . .
C15 C 0.2792(6) 0.4638(11) 0.2946(5) 0.059(3) Uani 1 1 d . . .
H15 H 0.2197 0.5060 0.2860 0.071 Uiso 1 1 calc R . .
C16 C 0.3571(6) 0.5310(9) 0.2826(4) 0.052(2) Uani 1 1 d . . .
H16 H 0.3505 0.6192 0.2661 0.062 Uiso 1 1 calc R . .
C17 C 0.4455(5) 0.4697(9) 0.2945(4) 0.0439(19) Uani 1 1 d . . .
H17 H 0.4981 0.5169 0.2863 0.053 Uiso 1 1 calc R . .
C18 C 0.5595(5) 0.0899(8) 0.3581(4) 0.0385(18) Uani 1 1 d . . .
C19 C 0.5824(6) 0.0491(10) 0.4256(4) 0.055(2) Uani 1 1 d . . .
H19 H 0.6074 0.1115 0.4594 0.066 Uiso 1 1 calc R . .
C20 C 0.5684(7) -0.0841(11) 0.4434(5) 0.068(3) Uani 1 1 d . . .
H20 H 0.5843 -0.1097 0.4889 0.082 Uiso 1 1 calc R . .
C21 C 0.5315(7) -0.1778(11) 0.3950(5) 0.063(3) Uani 1 1 d . . .
H21 H 0.5225 -0.2668 0.4073 0.075 Uiso 1 1 calc R . .
C22 C 0.5077(7) -0.1391(10) 0.3277(5) 0.061(3) Uani 1 1 d . . .
H22 H 0.4816 -0.2018 0.2944 0.073 Uiso 1 1 calc R . .
C23 C 0.5227(6) -0.0065(9) 0.3094(4) 0.053(2) Uani 1 1 d . . .
H23 H 0.5077 0.0180 0.2638 0.064 Uiso 1 1 calc R . .
C24 C 0.6449(5) 0.3494(8) 0.4037(4) 0.0393(18) Uani 1 1 d . . .
C25 C 0.6015(6) 0.4124(11) 0.4513(5) 0.066(3) Uani 1 1 d . . .
H25 H 0.5352 0.4114 0.4452 0.079 Uiso 1 1 calc R . .
C26 C 0.6568(7) 0.4769(12) 0.5081(5) 0.075(3) Uani 1 1 d . . .
H26 H 0.6274 0.5178 0.5399 0.090 Uiso 1 1 calc R . .
C27 C 0.7540(7) 0.4799(11) 0.5168(5) 0.065(3) Uani 1 1 d . . .
H27 H 0.7907 0.5239 0.5543 0.078 Uiso 1 1 calc R . .
C28 C 0.7976(6) 0.4188(11) 0.4708(5) 0.062(3) Uani 1 1 d . . .
H28 H 0.8639 0.4208 0.4772 0.075 Uiso 1 1 calc R . .
C29 C 0.7434(6) 0.3536(10) 0.4144(4) 0.051(2) Uani 1 1 d . . .
H29 H 0.7739 0.3122 0.3833 0.062 Uiso 1 1 calc R . .
F1 F 0.4988(7) 1.0132(9) 0.1227(6) 0.163(4) Uani 1 1 d . A .
F2 F 0.5815(5) 0.8476(10) 0.1702(4) 0.130(3) Uani 1 1 d . A .
F3A F 0.4203(17) 0.874(6) 0.1519(19) 0.124(16) Uani 0.42(8) 1 d P A 1
F4A F 0.475(3) 0.837(5) 0.0682(18) 0.099(11) Uani 0.42(8) 1 d P A 1
F3B F 0.431(2) 0.827(5) 0.168(2) 0.113(11) Uani 0.58(8) 1 d P A 2
F4B F 0.495(3) 0.801(5) 0.0724(18) 0.130(14) Uani 0.58(8) 1 d P A 2
P1 P 0.57548(12) 0.2619(2) 0.33019(9) 0.0371(4) Uani 1 1 d . . .
S1 S 0.55366(16) 0.4071(2) 0.14927(11) 0.0500(5) Uani 1 1 d . . .
Pd1 Pd 0.63676(4) 0.25576(7) 0.23205(3) 0.04154(18) Uani 1 1 d . . .
B1 B 0.4964(8) 0.8755(13) 0.1304(6) 0.060(3) Uani 1 1 d . . .

loop_
_atom_site_aniso_label
_atom_site_aniso_U_11
_atom_site_aniso_U_22
_atom_site_aniso_U_33
_atom_site_aniso_U_23
_atom_site_aniso_U_13
_atom_site_aniso_U_12
C1 0.041(5) 0.080(8) 0.097(8) 0.002(6) 0.031(5) 0.016(5)
C2 0.047(6) 0.115(10) 0.113(10) -0.033(8) 0.048(7) 0.009(6)
C3 0.057(6) 0.108(9) 0.075(7) -0.028(7) 0.030(6) 0.004(6)
C4 0.105(9) 0.092(9) 0.058(6) 0.004(6) 0.048(6) -0.003(7)
C5 0.071(7) 0.164(13) 0.044(6) 0.006(7) 0.022(5) 0.004(8)
C6 0.050(5) 0.046(5) 0.031(4) -0.005(4) 0.004(3) -0.011(4)
C7 0.066(6) 0.040(5) 0.056(5) 0.001(4) 0.003(5) -0.010(4)
C8 0.055(6) 0.074(7) 0.061(6) -0.002(5) 0.005(5) -0.027(5)
C9 0.043(5) 0.105(9) 0.052(6) 0.001(6) 0.002(4) -0.006(6)
C10 0.060(6) 0.085(8) 0.069(7) 0.013(6) 0.005(5) 0.011(6)
C11 0.057(5) 0.049(5) 0.053(5) 0.010(4) 0.010(4) 0.001(5)
C12 0.032(4) 0.047(5) 0.031(4) -0.006(3) 0.006(3) 0.002(4)
C13 0.038(4) 0.057(6) 0.048(4) 0.000(4) 0.007(3) 0.003(4)
C14 0.027(4) 0.073(7) 0.065(6) -0.017(5) 0.015(4) -0.004(4)
C15 0.034(5) 0.068(7) 0.071(6) -0.019(5) 0.004(4) 0.014(5)
C16 0.049(5) 0.045(5) 0.054(5) -0.005(4) -0.003(4) 0.014(4)
C17 0.033(4) 0.047(5) 0.050(5) -0.001(4) 0.007(4) -0.005(4)
C18 0.033(4) 0.048(5) 0.035(4) 0.000(4) 0.007(3) 0.003(4)
C19 0.054(5) 0.063(6) 0.046(5) 0.000(4) 0.005(4) 0.000(5)
C20 0.074(7) 0.068(7) 0.059(6) 0.023(5) 0.006(5) -0.004(6)
C21 0.054(6) 0.058(6) 0.075(7) 0.013(5) 0.012(5) -0.004(5)
C22 0.065(6) 0.052(6) 0.069(7) -0.007(5) 0.020(5) -0.003(5)
C23 0.060(6) 0.053(5) 0.047(5) -0.008(4) 0.012(4) -0.003(5)
C24 0.033(4) 0.043(5) 0.039(4) -0.003(4) 0.003(3) -0.001(4)
C25 0.041(5) 0.098(8) 0.054(6) -0.026(6) -0.002(4) 0.007(5)
C26 0.053(6) 0.111(9) 0.054(6) -0.035(6) -0.004(5) 0.001(6)
C27 0.064(6) 0.076(7) 0.047(6) -0.007(5) -0.007(5) -0.010(6)
C28 0.041(5) 0.090(8) 0.052(5) 0.004(5) 0.003(4) -0.021(5)
C29 0.038(4) 0.070(6) 0.048(5) 0.003(4) 0.011(4) -0.007(4)
F1 0.166(9) 0.074(6) 0.231(11) 0.000(6) 0.001(8) -0.011(6)
F2 0.068(4) 0.221(10) 0.100(5) 0.021(6) 0.019(4) 0.054(5)
F3A 0.022(11) 0.26(4) 0.088(16) 0.04(2) 0.011(9) 0.028(18)
F4A 0.14(2) 0.10(2) 0.049(14) -0.028(12) 0.002(15) 0.01(2)
F3B 0.105(16) 0.17(2) 0.087(15) -0.058(15) 0.063(12) -0.087(14)
F4B 0.20(3) 0.10(2) 0.118(19) -0.057(13) 0.098(19) -0.10(2)
P1 0.0301(9) 0.0444(11) 0.0367(10) -0.0038(10) 0.0067(7) 0.0016(10)
S1 0.0457(11) 0.0584(14) 0.0438(12) 0.0078(10) 0.0046(9) -0.0037(11)
Pd1 0.0339(3) 0.0490(4) 0.0430(3) -0.0028(3) 0.0112(2) 0.0023(3)
B1 0.048(6) 0.063(8) 0.064(8) -0.010(6) 0.001(5) 0.002(6)

loop_
_atom_type_symbol
_atom_type_description
_atom_type_scat_dispersion_real
_atom_type_scat_dispersion_imag
_atom_type_scat_source
C C 0.0033 0.0016 'International Tables Vol C Tables 4.2.6.8 and 6.1.1.4'
H H 0.0000 0.0000 'International Tables Vol C Tables 4.2.6.8 and 6.1.1.4'
B B 0.0013 0.0007 'International Tables Vol C Tables 4.2.6.8 and 6.1.1.4'
F F 0.0171 0.0103 'International Tables Vol C Tables 4.2.6.8 and 6.1.1.4'
P P 0.1023 0.0942 'International Tables Vol C Tables 4.2.6.8 and 6.1.1.4'
Pd Pd -0.9988 1.0072 'International Tables Vol C Tables 4.2.6.8 and 6.1.1.4'
S S 0.1246 0.1234 'International Tables Vol C Tables 4.2.6.8 and 6.1.1.4'

loop_
_geom_angle_atom_site_label_1
_geom_angle_atom_site_label_2
_geom_angle_atom_site_label_3
_geom_angle
_geom_angle_site_symmetry_1
_geom_angle_site_symmetry_3
_geom_angle_publ_flag
C2 C1 Pd1 71.4(6) . . ?
C3 C2 C1 121.3(11) . . ?
C3 C2 Pd1 73.1(6) . . ?
C1 C2 Pd1 70.7(5) . . ?
C2 C3 C4 131.5(12) . . ?
C2 C3 Pd1 71.0(6) . . ?
C4 C3 Pd1 113.7(7) . . ?
C3 C4 C5 109.2(9) . . ?
C4 C5 S1 107.8(7) . . ?
C11 C6 C7 121.1(8) . . ?
C11 C6 S1 117.7(7) . . ?
C7 C6 S1 121.1(7) . . ?
C6 C7 C8 117.4(9) . . ?
C9 C8 C7 121.5(9) . . ?
C10 C9 C8 119.9(9) . . ?
C9 C10 C11 121.1(10) . . ?
C10 C11 C6 119.0(9) . . ?
C13 C12 C17 119.0(7) . . ?
C13 C12 P1 123.2(6) . . ?
C17 C12 P1 117.8(6) . . ?
C12 C13 C14 120.0(8) . . ?
C15 C14 C13 119.7(8) . . ?
C16 C15 C14 120.0(8) . . ?
C15 C16 C17 120.7(8) . . ?
C16 C17 C12 120.5(8) . . ?
C19 C18 C23 117.8(8) . . ?
C19 C18 P1 123.7(7) . . ?
C23 C18 P1 118.5(6) . . ?
C18 C19 C20 120.7(9) . . ?
C21 C20 C19 121.0(9) . . ?
C20 C21 C22 119.2(10) . . ?
C21 C22 C23 120.2(9) . . ?
C18 C23 C22 121.2(9) . . ?
C29 C24 C25 118.1(8) . . ?
C29 C24 P1 120.2(6) . . ?
C25 C24 P1 121.7(6) . . ?
C24 C25 C26 120.4(8) . . ?
C27 C26 C25 119.9(9) . . ?
C28 C27 C26 120.4(9) . . ?
C27 C28 C29 120.2(8) . . ?
C24 C29 C28 120.9(8) . . ?
C24 P1 C18 106.0(4) . . ?
C24 P1 C12 103.8(3) . . ?
C18 P1 C12 104.4(3) . . ?
C24 P1 Pd1 117.6(3) . . ?
C18 P1 Pd1 109.4(2) . . ?
C12 P1 Pd1 114.4(2) . . ?
C6 S1 C5 102.0(4) . . ?
C6 S1 Pd1 120.4(3) . . ?
C5 S1 Pd1 99.7(4) . . ?
C1 Pd1 C2 38.0(4) . . ?
C1 Pd1 C3 66.9(4) . . ?
C2 Pd1 C3 35.9(4) . . ?
C1 Pd1 P1 100.3(3) . . ?
C2 Pd1 P1 135.7(4) . . ?
C3 Pd1 P1 164.3(4) . . ?
C1 Pd1 S1 148.8(3) . . ?
C2 Pd1 S1 111.4(4) . . ?
C3 Pd1 S1 82.5(3) . . ?
P1 Pd1 S1 110.94(8) . . ?
F2 B1 F3A 122.6(19) . . ?
F2 B1 F4A 122(2) . . ?
F3A B1 F4A 107(3) . . ?
F2 B1 F1 103.4(10) . . ?
F3A B1 F1 95(3) . . ?
F4A B1 F1 101(2) . . ?
F2 B1 F4B 104(3) . . ?
F3A B1 F4B 115(2) . . ?
F4A B1 F4B 19(4) . . ?
F1 B1 F4B 116(2) . . ?
F2 B1 F3B 104(2) . . ?
F3A B1 F3B 24(2) . . ?
F4A B1 F3B 112(2) . . ?
F1 B1 F3B 116(2) . . ?
F4B B1 F3B 112.5(15) . . ?

loop_
_geom_bond_atom_site_label_1
_geom_bond_atom_site_label_2
_geom_bond_distance
_geom_bond_site_symmetry_2
_geom_bond_publ_flag
C1 C2 1.402(15) . ?
C1 Pd1 2.151(10) . ?
C2 C3 1.341(15) . ?
C2 Pd1 2.160(9) . ?
C3 C4 1.493(15) . ?
C3 Pd1 2.185(9) . ?
C4 C5 1.513(14) . ?
C5 S1 1.833(10) . ?
C6 C11 1.381(12) . ?
C6 C7 1.394(11) . ?
C6 S1 1.781(8) . ?
C7 C8 1.392(13) . ?
C8 C9 1.369(14) . ?
C9 C10 1.356(14) . ?
C10 C11 1.380(13) . ?
C12 C13 1.381(11) . ?
C12 C17 1.385(11) . ?
C12 P1 1.828(7) . ?
C13 C14 1.403(11) . ?
C14 C15 1.374(13) . ?
C15 C16 1.364(12) . ?
C16 C17 1.376(11) . ?
C18 C19 1.387(11) . ?
C18 C23 1.387(11) . ?
C18 P1 1.820(8) . ?
C19 C20 1.389(13) . ?
C20 C21 1.365(14) . ?
C21 C22 1.377(13) . ?
C22 C23 1.390(13) . ?
C24 C29 1.381(10) . ?
C24 C25 1.396(11) . ?
C24 P1 1.815(8) . ?
C25 C26 1.395(12) . ?
C26 C27 1.366(13) . ?
C27 C28 1.363(13) . ?
C28 C29 1.389(12) . ?
F1 B1 1.371(14) . ?
F2 B1 1.334(12) . ?
F3A B1 1.26(3) . ?
F4A B1 1.28(4) . ?
F3B B1 1.40(3) . ?
F4B B1 1.38(4) . ?
P1 Pd1 2.3269(19) . ?
S1 Pd1 2.361(2) . ?
